data_7249511
loop_
_publ_author_name
'Wang, Xue-Ting'
'Lv, Fang-Wen'
'Qin, Hang'
'Dai, Xin-Tong'
'Jin, Shan'
'Zheng, Xiu-Ying'

_publ_section_title
;
 Amplified circularly polarized luminescence of chiral lanthanide-based
 chains through helical assembly
;
_journal_issue 47
_journal_name_full CrystEngComm
_journal_page_first 6676
_journal_page_last 6682
_journal_paper_doi 10.1039/D4CE00957F
_journal_volume 26
_journal_year 2024
_chemical_absolute_configuration ad
_chemical_formula_moiety 'C18 H22 Eu O8, Cl O4'
_chemical_formula_sum 'C18 H22 Cl Eu O12'
_chemical_formula_weight 617.76
_space_group_crystal_system orthorhombic
_space_group_IT_number 19
_space_group_name_Hall 'P 2ac 2ab'
_space_group_name_H-M_alt 'P 21 21 21'
_atom_sites_solution_hydrogens mixed
_atom_sites_solution_primary dual
_audit_creation_date 2024-10-21
_audit_creation_method
;
Olex2 1.2
(compiled 2018.05.29 svn.r3508 for OlexSys, GUI svn.r5506)
;
_audit_update_record
;
2024-10-23 deposited with the CCDC.	2024-10-28 downloaded from the CCDC.
;
_cell_angle_alpha 90
_cell_angle_beta 90
_cell_angle_gamma 90
_cell_formula_units_Z 4
_cell_length_a 18.7671(4)
_cell_length_b 19.0219(3)
_cell_length_c 6.25350(10)
_cell_measurement_reflns_used 40020
_cell_measurement_temperature 120
_cell_measurement_theta_max 69.61
_cell_measurement_theta_min 3.31
_cell_volume 2232.41(7)
_computing_molecular_graphics 'Olex2 (Dolomanov et al., 2009)'
_computing_publication_material 'Olex2 (Dolomanov et al., 2009)'
_computing_structure_refinement 'ShelXL (Sheldrick, 2015)'
_computing_structure_solution 'ShelXT (Sheldrick, 2015)'
_diffrn_ambient_temperature 120
_diffrn_measured_fraction_theta_full 1.000
_diffrn_measured_fraction_theta_max 0.998
_diffrn_measurement_device_type 'STOE STADIVARI'
_diffrn_radiation_type CuK\a
_diffrn_radiation_wavelength 1.54186
_diffrn_reflns_av_R_equivalents 0.0395
_diffrn_reflns_av_unetI/netI 0.0229
_diffrn_reflns_Laue_measured_fraction_full 1.000
_diffrn_reflns_Laue_measured_fraction_max 0.998
_diffrn_reflns_limit_h_max 19
_diffrn_reflns_limit_h_min -22
_diffrn_reflns_limit_k_max 18
_diffrn_reflns_limit_k_min -23
_diffrn_reflns_limit_l_max 6
_diffrn_reflns_limit_l_min -7
_diffrn_reflns_number 35515
_diffrn_reflns_point_group_measured_fraction_full 0.989
_diffrn_reflns_point_group_measured_fraction_max 0.980
_diffrn_reflns_theta_full 67.686
_diffrn_reflns_theta_max 69.417
_diffrn_reflns_theta_min 3.308
_exptl_absorpt_coefficient_mu 21.774
_exptl_absorpt_correction_T_max 1.0000
_exptl_absorpt_correction_T_min 1.0000
_exptl_absorpt_correction_type multi-scan
_exptl_absorpt_process_details
;
STOE LANA, absorption correction by scaling of reflection intensities.
J. Koziskova, F. Hahn, J. Richter, J. Kozisek, "Comparison of different
absorption corrections on the model structure of tetrakis(\m~2~-acetato)-
diaqua-di-copper(II)", Acta Chimica Slovaca, vol. 9, no. 2, 2016, pp. 136 - 140.
;
_exptl_crystal_colour 'clear light colourless'
_exptl_crystal_colour_lustre clear
_exptl_crystal_colour_modifier light
_exptl_crystal_colour_primary colourless
_exptl_crystal_density_diffrn 1.838
_exptl_crystal_description block
_exptl_crystal_F_000 1224
_exptl_crystal_size_max 0.02
_exptl_crystal_size_mid 0.01
_exptl_crystal_size_min 0.01
_refine_diff_density_max 1.011
_refine_diff_density_min -0.455
_refine_diff_density_rms 0.080
_refine_ls_abs_structure_details
;
 Flack x determined using 1537 quotients [(I+)-(I-)]/[(I+)+(I-)]
 (Parsons, Flack and Wagner, Acta Cryst. B69 (2013) 249-259).
;
_refine_ls_abs_structure_Flack -0.015(2)
_refine_ls_extinction_method none
_refine_ls_goodness_of_fit_ref 1.047
_refine_ls_hydrogen_treatment constr
_refine_ls_matrix_type full
_refine_ls_number_parameters 296
_refine_ls_number_reflns 4108
_refine_ls_number_restraints 24
_refine_ls_restrained_S_all 1.058
_refine_ls_R_factor_all 0.0284
_refine_ls_R_factor_gt 0.0252
_refine_ls_shift/su_max 0.001
_refine_ls_shift/su_mean 0.000
_refine_ls_structure_factor_coef Fsqd
_refine_ls_weighting_details 'w=1/[\s^2^(Fo^2^)+(0.0276P)^2^+4.7291P] where P=(Fo^2^+2Fc^2^)/3'
_refine_ls_weighting_scheme calc
_refine_ls_wR_factor_gt 0.0575
_refine_ls_wR_factor_ref 0.0592
_reflns_Friedel_coverage 0.697
_reflns_Friedel_fraction_full 0.975
_reflns_Friedel_fraction_max 0.955
_reflns_number_gt 3911
_reflns_number_total 4108
_reflns_threshold_expression 'I > 2\s(I)'
_cod_data_source_file d4ce00957f2.cif
_cod_data_source_block S-Eu
_cod_depositor_comments 'Adding full bibliography for 7249504--7249511.cif.'
_cod_database_code 7249511
_shelx_shelxl_version_number 2018/3
_shelx_space_group_comment
;
The symmetry employed for this shelxl refinement is uniquely defined
by the following loop, which should always be used as a source of
symmetry information in preference to the above space-group names.
They are only intended as comments.
;
_shelx_estimated_absorpt_t_max 0.812
_shelx_estimated_absorpt_t_min 0.670
_olex2_refinement_description
;
1. Fixed Uiso
 At 1.2 times of:
  All C(H) groups
 At 1.5 times of:
  All C(H,H,H) groups, All O(H,H) groups
2. Uiso/Uaniso restraints and constraints
Uanis(C15) \\sim Ueq, Uanis(C16) \\sim Ueq, Uanis(C13) \\sim Ueq, Uanis(C14)
\\sim Ueq: with sigma of 0.001 and sigma for terminal atoms of 0.002
3. Others
 Fixed Sof: O15(0.5) O10(0.5) O11(0.5) O9(0.5) O14(0.5) O13(0.5)
4.a Rotating group:
 O1(H1A,H1B), O3(H3A,H3B)
4.b Ternary CH refined with riding coordinates:
 C2(H2), C11(H11)
4.c Aromatic/amide H refined with riding coordinates:
 C5(H5), C4(H4), C8(H8), C7(H7), C6(H6), C14(H14), C15(H15), C16(H16),
 C17(H17), C13(H13)
4.d Fitted hexagon refined as free rotating group:
 C5(C4,C3,C8,C7,C6), C14(C15,C16,C17,C12,C13)
4.e Idealised Me refined as rotating group:
 C1(H1C,H1D,H1E), C18(H18A,H18B,H18C)
;
_olex2_submission_special_instructions 'No special instructions were received'

loop_
_space_group_symop_operation_xyz
'x, y, z'
'-x+1/2, -y, z+1/2'
'-x, y+1/2, -z+1/2'
'x+1/2, -y+1/2, -z'

loop_
_atom_site_label
_atom_site_type_symbol
_atom_site_fract_x
_atom_site_fract_y
_atom_site_fract_z
_atom_site_U_iso_or_equiv
_atom_site_adp_type
_atom_site_occupancy
_atom_site_site_symmetry_order
_atom_site_calc_flag
_atom_site_refinement_flags_posn
_atom_site_refinement_flags_adp
_atom_site_refinement_flags_occupancy
_atom_site_disorder_assembly
_atom_site_disorder_group
Eu1 Eu 0.71596(2) 0.35841(2) 0.57502(5) 0.00956(9) Uani 1 1 d . . . . .
Cl00 Cl 0.46876(8) 0.30004(9) 0.1368(2) 0.0299(4) Uani 1 1 d . . . . .
O8 O 0.8669(2) 0.54264(19) -0.0123(6) 0.0156(8) Uani 1 1 d . . . . .
O4 O 0.7893(2) 0.4302(2) 0.3713(6) 0.0211(9) Uani 1 1 d . . . . .
O2 O 0.7185(2) 0.29654(18) 0.8959(6) 0.0191(8) Uani 1 1 d . . . . .
O7 O 0.7474(2) 0.23962(19) 1.4274(6) 0.0181(8) Uani 1 1 d . . . . .
O1 O 0.5982(2) 0.3098(2) 0.6165(7) 0.0228(9) Uani 1 1 d . . . . .
H1A H 0.567844 0.333416 0.540589 0.034 Uiso 1 1 d GR . . . .
H1B H 0.583441 0.315811 0.746592 0.034 Uiso 1 1 d GR . . . .
O6 O 0.7775(2) 0.54491(19) 0.3060(6) 0.0174(8) Uani 1 1 d . . . . .
O3 O 0.8436(2) 0.3433(2) 0.6639(6) 0.0210(9) Uani 1 1 d . . . . .
H3A H 0.869175 0.342309 0.548136 0.031 Uiso 1 1 d GR . . . .
H3B H 0.850704 0.302132 0.720445 0.031 Uiso 1 1 d GR . . . .
O5 O 0.6841(2) 0.3355(2) 1.2158(6) 0.0181(8) Uani 1 1 d . . . . .
O12 O 0.4078(2) 0.2586(2) 0.0797(8) 0.0336(10) Uani 1 1 d . . . . .
C2 C 0.7551(3) 0.2312(3) 1.1992(8) 0.0158(11) Uani 1 1 d . . . . .
H2 H 0.806721 0.234633 1.161460 0.019 Uiso 1 1 calc R . . . .
C9 C 0.7154(3) 0.2929(3) 1.0970(8) 0.0141(10) Uani 1 1 d . . . . .
C11 C 0.8606(3) 0.4772(3) 0.0987(9) 0.0134(10) Uani 1 1 d . . . . .
H11 H 0.845153 0.440142 -0.004731 0.016 Uiso 1 1 calc R . . . .
C1 C 0.7850(4) 0.1857(3) 1.5463(9) 0.0318(15) Uani 1 1 d . . . . .
H1C H 0.835147 0.184976 1.502293 0.048 Uiso 1 1 calc GR . . . .
H1D H 0.763393 0.139786 1.517304 0.048 Uiso 1 1 calc GR . . . .
H1E H 0.782005 0.195882 1.699662 0.048 Uiso 1 1 calc GR . . . .
C18 C 0.9073(3) 0.5347(3) -0.2075(10) 0.0228(13) Uani 1 1 d . . . . .
H18A H 0.883752 0.500175 -0.300047 0.034 Uiso 1 1 calc GR . . . .
H18B H 0.955499 0.518438 -0.173387 0.034 Uiso 1 1 calc GR . . . .
H18C H 0.909910 0.580017 -0.281487 0.034 Uiso 1 1 calc GR . . . .
C10 C 0.8042(3) 0.4850(3) 0.2703(9) 0.0147(11) Uani 1 1 d . . . . .
C5 C 0.7493(2) 0.04335(17) 0.9941(6) 0.0279(15) Uani 1 1 d . . . . .
H5 H 0.781856 0.007903 0.950485 0.033 Uiso 1 1 calc R . . . .
C4 C 0.77443(15) 0.10864(19) 1.0594(6) 0.0233(12) Uani 1 1 d G . . . .
H4 H 0.824186 0.117825 1.060413 0.028 Uiso 1 1 calc R . . . .
C3 C 0.72677(18) 0.16051(15) 1.1231(6) 0.0166(12) Uani 1 1 d G . . . .
C8 C 0.65397(17) 0.14707(17) 1.1216(6) 0.0217(12) Uani 1 1 d G . . . .
H8 H 0.621402 0.182517 1.165171 0.026 Uiso 1 1 calc R . . . .
C7 C 0.62883(16) 0.0818(2) 1.0563(7) 0.0288(14) Uani 1 1 d G . . . .
H7 H 0.579070 0.072597 1.055244 0.035 Uiso 1 1 calc R . . . .
C6 C 0.6765(2) 0.02992(15) 0.9925(7) 0.0320(17) Uani 1 1 d G . . . .
H6 H 0.659296 -0.014711 0.947900 0.038 Uiso 1 1 calc R . . . .
C14 C 1.0046(3) 0.36055(18) 0.3311(9) 0.052(2) Uani 1 1 d . U . . .
H14 H 1.014711 0.311755 0.342722 0.063 Uiso 1 1 calc R . . . .
C15 C 1.0498(2) 0.4095(3) 0.4251(9) 0.054(2) Uani 1 1 d G U . . .
H15 H 1.090833 0.394118 0.501042 0.065 Uiso 1 1 calc R . . . .
C16 C 1.0351(2) 0.4809(2) 0.4080(8) 0.0432(18) Uani 1 1 d G U . . .
H16 H 1.065996 0.514297 0.472313 0.052 Uiso 1 1 calc R . . . .
C17 C 0.9751(2) 0.50332(17) 0.2969(7) 0.0290(15) Uani 1 1 d G . . . .
H17 H 0.965038 0.552115 0.285264 0.035 Uiso 1 1 calc R . . . .
C12 C 0.92990(19) 0.4544(2) 0.2029(6) 0.0186(12) Uani 1 1 d G . . . .
C13 C 0.9447(2) 0.38301(19) 0.2199(7) 0.0322(15) Uani 1 1 d G U . . .
H13 H 0.913751 0.349573 0.155669 0.039 Uiso 1 1 calc R . . . .
O15 O 0.4434(6) 0.3652(6) 0.255(2) 0.046(3) Uani 0.5 1 d . . P A 1
O10 O 0.5062(7) 0.3221(6) -0.040(2) 0.055(3) Uani 0.5 1 d . . P A 1
O11 O 0.5323(6) 0.2718(8) 0.016(2) 0.057(4) Uani 0.5 1 d . . P A 2
O9 O 0.4568(7) 0.3670(6) 0.056(3) 0.076(5) Uani 0.5 1 d . . P A 2
O14 O 0.4809(7) 0.2944(12) 0.3512(18) 0.076(6) Uani 0.5 1 d . . P A 2
O13 O 0.5111(7) 0.2620(7) 0.283(2) 0.052(3) Uani 0.5 1 d . . P A 1

loop_
_atom_site_aniso_label
_atom_site_aniso_U_11
_atom_site_aniso_U_22
_atom_site_aniso_U_33
_atom_site_aniso_U_23
_atom_site_aniso_U_13
_atom_site_aniso_U_12
Eu1 0.01239(14) 0.01013(13) 0.00617(13) 0.00033(14) -0.00004(14) -0.00068(14)
Cl00 0.0186(7) 0.0404(9) 0.0306(8) 0.0096(7) -0.0020(6) -0.0089(7)
O8 0.016(2) 0.0144(18) 0.0160(19) 0.0056(15) 0.0053(15) -0.0001(15)
O4 0.020(2) 0.0203(19) 0.023(2) 0.0105(16) 0.0032(17) -0.0011(18)
O2 0.032(2) 0.0168(17) 0.0085(18) 0.0011(15) -0.0015(19) -0.0001(18)
O7 0.030(2) 0.0165(18) 0.0081(17) 0.0004(17) -0.0024(18) 0.0073(16)
O1 0.021(2) 0.027(2) 0.021(2) 0.0034(18) -0.0025(17) -0.0054(17)
O6 0.019(2) 0.0185(18) 0.0147(18) 0.0040(15) 0.0049(17) 0.0020(17)
O3 0.018(2) 0.024(2) 0.0205(19) 0.0060(17) 0.0002(16) 0.0037(17)
O5 0.027(2) 0.0176(19) 0.0097(18) 0.0013(15) -0.0014(16) 0.0065(17)
O12 0.023(2) 0.044(3) 0.034(2) 0.010(3) -0.005(2) -0.012(2)
C2 0.020(3) 0.018(3) 0.010(3) 0.000(2) 0.000(2) 0.001(2)
C9 0.016(2) 0.013(2) 0.013(3) 0.002(2) -0.001(3) -0.004(2)
C11 0.014(3) 0.011(2) 0.014(3) 0.002(2) 0.000(2) 0.001(2)
C1 0.058(4) 0.021(3) 0.016(3) 0.000(2) -0.011(3) 0.015(3)
C18 0.025(3) 0.024(3) 0.019(3) 0.004(3) 0.009(3) 0.004(3)
C10 0.014(3) 0.018(3) 0.012(2) 0.004(2) -0.004(2) -0.004(2)
C5 0.040(4) 0.022(3) 0.022(3) -0.007(3) -0.002(3) 0.010(3)
C4 0.029(3) 0.024(3) 0.016(3) 0.002(3) 0.002(3) 0.004(3)
C3 0.028(3) 0.016(3) 0.006(2) 0.0023(19) -0.002(2) 0.000(2)
C8 0.025(3) 0.022(3) 0.018(3) -0.001(2) 0.001(2) -0.001(3)
C7 0.030(3) 0.030(3) 0.026(3) 0.002(3) -0.008(3) -0.008(3)
C6 0.053(5) 0.018(3) 0.025(3) -0.003(3) -0.011(3) -0.002(3)
C14 0.053(2) 0.052(2) 0.052(2) 0.0023(13) 0.0018(13) 0.0033(13)
C15 0.052(2) 0.058(2) 0.052(2) 0.0018(13) -0.0004(13) 0.0045(13)
C16 0.041(2) 0.047(2) 0.041(2) -0.0015(13) 0.0000(13) 0.0007(13)
C17 0.020(3) 0.046(4) 0.022(3) -0.006(3) -0.002(3) 0.006(3)
C12 0.017(3) 0.026(3) 0.013(3) 0.002(2) 0.004(2) 0.006(2)
C13 0.0324(19) 0.0318(19) 0.0324(19) 0.0015(13) 0.0018(13) 0.0032(13)
O15 0.044(6) 0.038(6) 0.055(7) -0.022(6) 0.019(5) -0.005(5)
O10 0.069(8) 0.045(6) 0.051(8) -0.004(6) 0.046(7) -0.020(6)
O11 0.024(5) 0.092(10) 0.055(8) 0.017(7) 0.014(5) 0.009(6)
O9 0.058(8) 0.024(6) 0.146(15) 0.021(9) -0.027(9) -0.014(5)
O14 0.023(7) 0.19(2) 0.018(6) -0.001(8) -0.005(5) -0.015(9)
O13 0.043(8) 0.049(7) 0.064(9) 0.012(7) -0.032(7) 0.005(6)

loop_
_atom_type_symbol
_atom_type_description
_atom_type_scat_dispersion_real
_atom_type_scat_dispersion_imag
_atom_type_scat_source
C C 0.0181 0.0091 'International Tables Vol C Tables 4.2.6.8 and 6.1.1.4'
H H 0.0000 0.0000 'International Tables Vol C Tables 4.2.6.8 and 6.1.1.4'
Cl Cl 0.3639 0.7018 'International Tables Vol C Tables 4.2.6.8 and 6.1.1.4'
Eu Eu -8.9294 11.1857 'International Tables Vol C Tables 4.2.6.8 and 6.1.1.4'
O O 0.0492 0.0322 'International Tables Vol C Tables 4.2.6.8 and 6.1.1.4'

loop_
_geom_angle_atom_site_label_1
_geom_angle_atom_site_label_2
_geom_angle_atom_site_label_3
_geom_angle
_geom_angle_site_symmetry_1
_geom_angle_site_symmetry_3
_geom_angle_publ_flag
O8 Eu1 O7 137.97(12) 2_665 1_554 ?
O8 Eu1 C9 94.93(12) 2_665 1_554 ?
O8 Eu1 C10 47.03(13) 2_665 2_665 ?
O4 Eu1 O8 78.80(13) . 2_665 ?
O4 Eu1 O2 139.40(15) . . ?
O4 Eu1 O7 100.89(14) . 1_554 ?
O4 Eu1 O1 146.00(14) . . ?
O4 Eu1 O6 81.07(14) . 2_665 ?
O4 Eu1 O3 67.54(14) . . ?
O4 Eu1 O5 74.73(14) . 1_554 ?
O4 Eu1 C9 73.85(13) . 1_554 ?
O4 Eu1 C10 74.62(14) . 2_665 ?
O2 Eu1 O8 125.54(13) . 2_665 ?
O2 Eu1 O7 81.78(13) . 1_554 ?
O2 Eu1 O1 74.43(15) . . ?
O2 Eu1 O6 82.20(13) . 2_665 ?
O2 Eu1 O3 74.21(14) . . ?
O2 Eu1 O5 137.00(13) . 1_554 ?
O2 Eu1 C9 126.97(12) . 1_554 ?
O2 Eu1 C10 98.18(13) . 2_665 ?
O7 Eu1 C9 46.79(12) 1_554 1_554 ?
O7 Eu1 C10 173.11(13) 1_554 2_665 ?
O1 Eu1 O8 75.05(13) . 2_665 ?
O1 Eu1 O7 84.83(14) . 1_554 ?
O1 Eu1 O3 144.94(14) . . ?
O1 Eu1 C9 87.06(14) . 1_554 ?
O1 Eu1 C10 101.83(14) . 2_665 ?
O6 Eu1 O8 64.95(12) 2_665 2_665 ?
O6 Eu1 O7 157.08(13) 2_665 1_554 ?
O6 Eu1 O1 106.45(15) 2_665 . ?
O6 Eu1 O3 84.38(14) 2_665 . ?
O6 Eu1 O5 138.04(13) 2_665 1_554 ?
O6 Eu1 C9 150.65(13) 2_665 1_554 ?
O6 Eu1 C10 18.57(14) 2_665 2_665 ?
O3 Eu1 O8 137.56(13) . 2_665 ?
O3 Eu1 O7 75.55(13) . 1_554 ?
O3 Eu1 C9 99.54(14) . 1_554 ?
O3 Eu1 C10 97.77(13) . 2_665 ?
O5 Eu1 O8 76.94(12) 1_554 2_665 ?
O5 Eu1 O7 62.92(12) 1_554 1_554 ?
O5 Eu1 O1 78.47(14) 1_554 . ?
O5 Eu1 O3 115.86(14) 1_554 . ?
O5 Eu1 C9 18.49(14) 1_554 1_554 ?
O5 Eu1 C10 119.83(13) 1_554 2_665 ?
C9 Eu1 C10 134.50(13) 1_554 2_665 ?
O12 Cl00 O15 108.6(5) . . ?
O12 Cl00 O11 108.1(6) . . ?
O10 Cl00 O12 112.1(6) . . ?
O10 Cl00 O15 107.6(7) . . ?
O10 Cl00 O13 112.9(9) . . ?
O9 Cl00 O12 106.5(5) . . ?
O9 Cl00 O11 105.8(9) . . ?
O14 Cl00 O12 109.5(7) . . ?
O14 Cl00 O11 109.3(8) . . ?
O14 Cl00 O9 117.2(12) . . ?
O13 Cl00 O12 109.2(6) . . ?
O13 Cl00 O15 106.3(8) . . ?
C11 O8 Eu1 119.8(3) . 2_664 ?
C11 O8 C18 111.2(4) . . ?
C18 O8 Eu1 126.1(3) . 2_664 ?
C10 O4 Eu1 154.3(4) . . ?
C9 O2 Eu1 152.5(3) . . ?
C2 O7 Eu1 119.1(3) . 1_556 ?
C2 O7 C1 112.3(4) . . ?
C1 O7 Eu1 124.2(3) . 1_556 ?
C10 O6 Eu1 125.3(3) . 2_664 ?
C9 O5 Eu1 124.5(3) . 1_556 ?
O7 C2 C9 106.2(4) . . ?
O7 C2 C3 111.9(4) . . ?
C3 C2 C9 112.2(4) . . ?
O2 C9 Eu1 154.1(3) . 1_556 ?
O2 C9 C2 115.9(5) . . ?
O5 C9 Eu1 37.0(3) . 1_556 ?
O5 C9 O2 125.5(5) . . ?
O5 C9 C2 118.6(5) . . ?
C2 C9 Eu1 84.7(3) . 1_556 ?
O8 C11 C10 108.4(4) . . ?
O8 C11 C12 112.7(4) . . ?
C10 C11 C12 108.8(4) . . ?
O4 C10 Eu1 158.5(4) . 2_664 ?
O4 C10 O6 124.9(5) . . ?
O4 C10 C11 115.6(5) . . ?
O6 C10 Eu1 36.2(2) . 2_664 ?
O6 C10 C11 119.4(5) . . ?
C11 C10 Eu1 84.5(3) . 2_664 ?
C4 C5 C6 120.0 . . ?
C3 C4 C5 120.0 . . ?
C4 C3 C2 119.5(3) . . ?
C4 C3 C8 120.0 . . ?
C8 C3 C2 120.5(3) . . ?
C7 C8 C3 120.0 . . ?
C8 C7 C6 120.0 . . ?
C7 C6 C5 120.0 . . ?
C15 C14 C13 120.0 . . ?
C14 C15 C16 120.0 . . ?
C17 C16 C15 120.0 . . ?
C16 C17 C12 120.0 . . ?
C17 C12 C11 120.9(3) . . ?
C13 C12 C11 118.9(3) . . ?
C13 C12 C17 120.0 . . ?
C12 C13 C14 120.0 . . ?

loop_
_geom_bond_atom_site_label_1
_geom_bond_atom_site_label_2
_geom_bond_distance
_geom_bond_site_symmetry_2
_geom_bond_publ_flag
Eu1 O8 2.502(4) 2_665 ?
Eu1 O4 2.320(4) . ?
Eu1 O2 2.327(3) . ?
Eu1 O7 2.511(4) 1_554 ?
Eu1 O1 2.409(4) . ?
Eu1 O6 2.342(4) 2_665 ?
Eu1 O3 2.476(4) . ?
Eu1 O5 2.365(4) 1_554 ?
Eu1 C9 3.239(5) 1_554 ?
Eu1 C10 3.241(5) 2_665 ?
Cl00 O12 1.435(5) . ?
Cl00 O15 1.518(10) . ?
Cl00 O10 1.375(10) . ?
Cl00 O11 1.509(12) . ?
Cl00 O9 1.390(12) . ?
Cl00 O14 1.364(12) . ?
Cl00 O13 1.412(11) . ?
O8 C11 1.429(6) . ?
O8 C18 1.445(7) . ?
O4 C10 1.250(7) . ?
O2 C9 1.261(6) . ?
O7 C2 1.444(7) . ?
O7 C1 1.451(7) . ?
O6 C10 1.264(7) . ?
O5 C9 1.247(7) . ?
C2 C9 1.530(7) . ?
C2 C3 1.521(6) . ?
C11 C10 1.515(8) . ?
C11 C12 1.518(6) . ?
C5 C4 1.3900 . ?
C5 C6 1.3900 . ?
C4 C3 1.3900 . ?
C3 C8 1.3900 . ?
C8 C7 1.3900 . ?
C7 C6 1.3900 . ?
C14 C15 1.3900 . ?
C14 C13 1.3900 . ?
C15 C16 1.3900 . ?
C16 C17 1.3900 . ?
C17 C12 1.3900 . ?
C12 C13 1.3900 . ?
